data_7203164
loop_
_publ_author_name
'Bia\/lo\'nska, Agata'
'Ciunik, Zbigniew'

_publ_section_title
;
 When in the presence of the strong hydrogen bonds, the weak hydrogen
 bonds gain an importance
;
_journal_issue 1
_journal_name_full CrystEngComm
_journal_page_first 66
_journal_paper_doi 10.1039/b515365d
_journal_volume 8
_journal_year 2006
_chemical_absolute_configuration rm
_chemical_formula_moiety 'C23 H27 N2 O4, C11 H10 N O5, 4(H2 O)'
_chemical_formula_sum 'C34 H45 N3 O13'
_chemical_formula_weight 703.73
_chemical_name_systematic
;
brucinium hydrogen N-benzoyl-D-aspartate tetrahydrate
;
_space_group_IT_number 19
_symmetry_cell_setting orthorhombic
_symmetry_space_group_name_Hall 'P 2ac 2ab'
_symmetry_space_group_name_H-M 'P 21 21 21'
_atom_sites_solution_hydrogens geom
_atom_sites_solution_primary direct
_atom_sites_solution_secondary difmap
_audit_creation_method SHELXL-97
_cell_angle_alpha 90.00
_cell_angle_beta 90.00
_cell_angle_gamma 90.00
_cell_formula_units_Z 4
_cell_length_a 8.2334(14)
_cell_length_b 12.283(2)
_cell_length_c 33.625(5)
_cell_measurement_reflns_used 2364
_cell_measurement_temperature 100(2)
_cell_measurement_theta_max 28.06
_cell_measurement_theta_min 3.32
_cell_volume 3400.5(9)
_computing_cell_refinement 'CrysAlis RED (Oxford Diffraction, Poland Sp. z o.o)'
_computing_data_collection 'CrysAlis CCD (Oxford Diffraction, Poland Sp. z o.o)'
_computing_data_reduction 'CrysAlis RED (Oxford Diffraction, Poland Sp. z o.o)'
_computing_molecular_graphics 'SHELXTL-NT V5.1, Bruker AXS 1999'
_computing_publication_material 'SHELXL-97 (Sheldrick, 1997)'
_computing_structure_refinement 'SHELXL-97 (Sheldrick, 1997)'
_computing_structure_solution 'SHELXS-97 (Sheldrick, 1990)'
_diffrn_ambient_temperature 100(2)
_diffrn_measured_fraction_theta_full 0.977
_diffrn_measured_fraction_theta_max 0.977
_diffrn_measurement_device_type 'Kuma KM4CCD'
_diffrn_measurement_method '\w scan'
_diffrn_radiation_monochromator graphite
_diffrn_radiation_source 'fine-focus sealed tube'
_diffrn_radiation_type MoK\a
_diffrn_radiation_wavelength 0.71073
_diffrn_reflns_av_R_equivalents 0.1173
_diffrn_reflns_av_sigmaI/netI 0.0949
_diffrn_reflns_limit_h_max 8
_diffrn_reflns_limit_h_min -10
_diffrn_reflns_limit_k_max 15
_diffrn_reflns_limit_k_min -15
_diffrn_reflns_limit_l_max 43
_diffrn_reflns_limit_l_min -43
_diffrn_reflns_number 22753
_diffrn_reflns_theta_full 27.50
_diffrn_reflns_theta_max 27.50
_diffrn_reflns_theta_min 3.32
_diffrn_standards_number 0
_exptl_absorpt_coefficient_mu 0.106
_exptl_absorpt_correction_type none
_exptl_crystal_colour colourless
_exptl_crystal_density_diffrn 1.375
_exptl_crystal_density_method 'not measured'
_exptl_crystal_description plate
_exptl_crystal_F_000 1496
_exptl_crystal_size_max 0.25
_exptl_crystal_size_mid 0.25
_exptl_crystal_size_min 0.12
_refine_diff_density_max 0.271
_refine_diff_density_min -0.287
_refine_diff_density_rms 0.066
_refine_ls_abs_structure_details 'from known structure (Toda et al., 1985)'
_refine_ls_extinction_method none
_refine_ls_goodness_of_fit_ref 1.052
_refine_ls_hydrogen_treatment constr
_refine_ls_matrix_type full
_refine_ls_number_parameters 451
_refine_ls_number_reflns 4313
_refine_ls_number_restraints 0
_refine_ls_restrained_S_all 1.052
_refine_ls_R_factor_all 0.1192
_refine_ls_R_factor_gt 0.0776
_refine_ls_shift/su_max 0.000
_refine_ls_shift/su_mean 0.000
_refine_ls_structure_factor_coef Fsqd
_refine_ls_weighting_details 'calc w=1/[\s^2^(Fo^2^)+(0.0926P)^2^+0.0000P] where P=(Fo^2^+2Fc^2^)/3'
_refine_ls_weighting_scheme calc
_refine_ls_wR_factor_gt 0.1642
_refine_ls_wR_factor_ref 0.1882
_reflns_number_gt 2955
_reflns_number_total 4313
_reflns_threshold_expression >2sigma(I)
_cod_data_source_file b515365d.txt
_cod_data_source_block 1
_cod_original_cell_volume 3400.6(9)
_cod_database_code 7203164

loop_
_symmetry_equiv_pos_as_xyz
'x, y, z'
'-x+1/2, -y, z+1/2'
'-x, y+1/2, -z+1/2'
'x+1/2, -y+1/2, -z'

loop_
_atom_site_label
_atom_site_type_symbol
_atom_site_fract_x
_atom_site_fract_y
_atom_site_fract_z
_atom_site_U_iso_or_equiv
_atom_site_adp_type
_atom_site_occupancy
_atom_site_symmetry_multiplicity
_atom_site_calc_flag
_atom_site_refinement_flags
_atom_site_disorder_assembly
_atom_site_disorder_group
O1 O 0.7521(5) 1.0261(3) 0.68759(11) 0.0360(9) Uani 1 1 d . . .
O2 O 0.7054(5) 0.4384(3) 0.83099(10) 0.0341(9) Uani 1 1 d . . .
O3 O 0.7492(5) 0.3264(3) 0.76676(10) 0.0338(9) Uani 1 1 d . . .
O4 O 0.7021(5) 0.8399(3) 0.80889(11) 0.0391(10) Uani 1 1 d . . .
N1 N 0.6516(6) 0.7686(3) 0.74751(13) 0.0303(10) Uani 1 1 d . . .
N2 N 0.6566(6) 0.6892(4) 0.61486(13) 0.0349(11) Uani 1 1 d . . .
H2 H 0.6427 0.6326 0.5968 0.042 Uiso 1 1 calc R . .
C1 C 0.6715(6) 0.6082(4) 0.79461(15) 0.0270(11) Uani 1 1 d . . .
H1 H 0.6604 0.6505 0.8181 0.032 Uiso 1 1 calc R . .
C2 C 0.6961(7) 0.4964(4) 0.79630(15) 0.0305(12) Uani 1 1 d . . .
C3 C 0.7152(6) 0.4345(4) 0.76116(16) 0.0304(12) Uani 1 1 d . . .
C4 C 0.7011(6) 0.4845(4) 0.72451(14) 0.0271(11) Uani 1 1 d . . .
H4 H 0.7091 0.4427 0.7008 0.033 Uiso 1 1 calc R . .
C5 C 0.6753(7) 0.5962(4) 0.72242(15) 0.0303(12) Uani 1 1 d . . .
C6 C 0.6639(6) 0.6559(4) 0.75690(15) 0.0282(11) Uani 1 1 d . . .
C7 C 0.6467(6) 0.6669(4) 0.68641(14) 0.0273(11) Uani 1 1 d . . .
C8 C 0.6734(7) 0.7838(4) 0.70381(15) 0.0303(12) Uani 1 1 d . . .
H8 H 0.5887 0.8345 0.6933 0.036 Uiso 1 1 calc R . .
C9 C 0.6973(7) 0.8505(4) 0.77295(17) 0.0334(12) Uani 1 1 d . . .
C10 C 0.7392(7) 0.9574(4) 0.75248(15) 0.0306(12) Uani 1 1 d . . .
H10A H 0.8030 1.0020 0.7714 0.037 Uiso 1 1 calc R . .
H10B H 0.6365 0.9968 0.7473 0.037 Uiso 1 1 calc R . .
C11 C 0.8355(7) 0.9513(4) 0.71272(16) 0.0334(12) Uani 1 1 d . . .
H11 H 0.9487 0.9781 0.7173 0.040 Uiso 1 1 calc R . .
C12 C 0.8286(8) 1.0458(4) 0.65014(17) 0.0407(14) Uani 1 1 d . . .
H12A H 0.9479 1.0407 0.6534 0.049 Uiso 1 1 calc R . .
H12B H 0.8023 1.1204 0.6411 0.049 Uiso 1 1 calc R . .
C13 C 0.7743(7) 0.9656(5) 0.61929(16) 0.0378(14) Uani 1 1 d . . .
H13 H 0.7160 0.9909 0.5967 0.045 Uiso 1 1 calc R . .
C14 C 0.8061(7) 0.8592(5) 0.62277(16) 0.0341(13) Uani 1 1 d . . .
C15 C 0.7394(8) 0.7791(5) 0.59299(15) 0.0355(13) Uani 1 1 d . . .
H15A H 0.6612 0.8160 0.5751 0.043 Uiso 1 1 calc R . .
H15B H 0.8288 0.7493 0.5766 0.043 Uiso 1 1 calc R . .
C16 C 0.4900(7) 0.7189(5) 0.62994(17) 0.0360(13) Uani 1 1 d . . .
H16A H 0.4050 0.6956 0.6109 0.043 Uiso 1 1 calc R . .
H16B H 0.4809 0.7985 0.6342 0.043 Uiso 1 1 calc R . .
C17 C 0.4744(7) 0.6578(5) 0.66913(17) 0.0353(13) Uani 1 1 d . . .
H17A H 0.4435 0.5808 0.6647 0.042 Uiso 1 1 calc R . .
H17B H 0.3934 0.6925 0.6868 0.042 Uiso 1 1 calc R . .
C18 C 0.8424(7) 0.8328(4) 0.69774(16) 0.0322(12) Uani 1 1 d . . .
H18 H 0.9159 0.7932 0.7165 0.039 Uiso 1 1 calc R . .
C19 C 0.9108(7) 0.8133(4) 0.65648(17) 0.0336(13) Uani 1 1 d . . .
H19 H 1.0221 0.8456 0.6548 0.040 Uiso 1 1 calc R . .
C20 C 0.9225(7) 0.6894(5) 0.65106(18) 0.0367(13) Uani 1 1 d . . .
H20A H 0.9794 0.6724 0.6259 0.044 Uiso 1 1 calc R . .
H20B H 0.9851 0.6571 0.6733 0.044 Uiso 1 1 calc R . .
C21 C 0.7552(7) 0.6423(5) 0.65025(16) 0.0342(13) Uani 1 1 d . . .
H21 H 0.7636 0.5616 0.6470 0.041 Uiso 1 1 calc R . .
C22 C 0.6844(8) 0.4976(5) 0.86722(16) 0.0397(14) Uani 1 1 d . . .
H22A H 0.6930 0.4475 0.8898 0.060 Uiso 1 1 calc R . .
H22B H 0.5771 0.5321 0.8674 0.060 Uiso 1 1 calc R . .
H22C H 0.7686 0.5537 0.8693 0.060 Uiso 1 1 calc R . .
C23 C 0.7724(8) 0.2625(4) 0.73128(17) 0.0409(14) Uani 1 1 d . . .
H23A H 0.7965 0.1870 0.7386 0.061 Uiso 1 1 calc R . .
H23B H 0.8631 0.2925 0.7159 0.061 Uiso 1 1 calc R . .
H23C H 0.6732 0.2647 0.7152 0.061 Uiso 1 1 calc R . .
O5 O 0.5633(5) 0.5639(3) 0.55718(13) 0.0445(10) Uani 1 1 d . . .
O6 O 0.8195(5) 0.5168(3) 0.55128(12) 0.0391(10) Uani 1 1 d . . .
O7 O 0.7822(7) 0.6947(4) 0.48711(16) 0.0649(14) Uani 1 1 d . . .
O8 O 0.6096(6) 0.7419(3) 0.44016(14) 0.0510(12) Uani 1 1 d . . .
H87 H 0.6663 0.8055 0.4410 0.061 Uiso 1 1 d R . .
O9 O 0.6243(5) 0.3071(3) 0.44581(13) 0.0412(10) Uani 1 1 d . . .
N3 N 0.7765(6) 0.4332(4) 0.47733(14) 0.0368(11) Uani 1 1 d . . .
H37 H 0.8736 0.4611 0.4812 0.044 Uiso 1 1 calc R . .
C24 C 0.6802(7) 0.5235(4) 0.53877(16) 0.0326(12) Uani 1 1 d . . .
C25 C 0.6362(7) 0.4831(5) 0.49675(17) 0.0341(13) Uani 1 1 d . . .
H25 H 0.5525 0.4247 0.5000 0.041 Uiso 1 1 calc R . .
C26 C 0.5600(8) 0.5723(5) 0.47064(17) 0.0389(14) Uani 1 1 d . . .
H26A H 0.5395 0.5418 0.4438 0.047 Uiso 1 1 calc R . .
H26B H 0.4538 0.5931 0.4822 0.047 Uiso 1 1 calc R . .
C27 C 0.6629(7) 0.6733(5) 0.46637(18) 0.0391(14) Uani 1 1 d . . .
C28 C 0.7605(7) 0.3455(4) 0.45364(16) 0.0330(12) Uani 1 1 d . . .
C29 C 0.9124(7) 0.2970(4) 0.43759(16) 0.0301(12) Uani 1 1 d . . .
C30 C 0.9036(7) 0.2387(4) 0.40225(16) 0.0334(13) Uani 1 1 d . . .
H30 H 0.8011 0.2289 0.3898 0.040 Uiso 1 1 calc R . .
C31 C 1.0414(8) 0.1943(5) 0.38479(19) 0.0415(14) Uani 1 1 d . . .
H31 H 1.0331 0.1546 0.3606 0.050 Uiso 1 1 calc R . .
C32 C 1.1902(8) 0.2083(5) 0.40281(18) 0.0429(15) Uani 1 1 d . . .
H32 H 1.2851 0.1797 0.3906 0.051 Uiso 1 1 calc R . .
C33 C 1.2027(7) 0.2637(5) 0.43858(18) 0.0397(14) Uani 1 1 d . . .
H33 H 1.3050 0.2706 0.4514 0.048 Uiso 1 1 calc R . .
C34 C 1.0631(7) 0.3093(5) 0.45563(18) 0.0366(13) Uani 1 1 d . . .
H34 H 1.0716 0.3491 0.4798 0.044 Uiso 1 1 calc R . .
O1W O 1.0045(6) 0.4241(4) 0.65764(13) 0.0557(13) Uani 1 1 d . . .
H11W H 1.0332 0.4160 0.6331 0.084 Uiso 1 1 d R . .
H12W H 1.0874 0.4083 0.6728 0.084 Uiso 1 1 d R . .
O2W O 1.2458(5) 0.5702(3) 0.54984(14) 0.0526(12) Uani 1 1 d . . .
H21W H 1.3502 0.5595 0.5483 0.079 Uiso 1 1 d R . .
H22W H 1.2031 0.5174 0.5634 0.079 Uiso 1 1 d R . .
O3W O 1.0708(5) 0.4019(3) 0.57586(12) 0.0442(11) Uani 1 1 d . . .
H31W H 0.9826 0.4242 0.5652 0.066 Uiso 1 1 d R . .
H32W H 1.0839 0.3343 0.5699 0.066 Uiso 1 1 d R . .
O4W O 1.0676(6) 0.5728(4) 0.47800(14) 0.0536(12) Uani 1 1 d . . .
H41W H 0.9934 0.6216 0.4834 0.080 Uiso 1 1 d R . .
H42W H 1.1307 0.5660 0.4988 0.080 Uiso 1 1 d R . .

loop_
_atom_site_aniso_label
_atom_site_aniso_U_11
_atom_site_aniso_U_22
_atom_site_aniso_U_33
_atom_site_aniso_U_23
_atom_site_aniso_U_13
_atom_site_aniso_U_12
O1 0.045(2) 0.030(2) 0.033(2) 0.0039(17) 0.0010(18) 0.0026(18)
O2 0.049(2) 0.0269(19) 0.0264(18) 0.0030(16) -0.0001(17) 0.0041(18)
O3 0.048(2) 0.0219(18) 0.0311(19) -0.0008(16) 0.0054(17) 0.0036(17)
O4 0.060(3) 0.031(2) 0.027(2) -0.0003(17) -0.0028(18) -0.0090(19)
N1 0.046(3) 0.018(2) 0.027(2) -0.0020(18) -0.003(2) 0.001(2)
N2 0.049(3) 0.029(2) 0.027(2) 0.002(2) -0.001(2) 0.002(2)
C1 0.032(3) 0.024(2) 0.025(3) 0.000(2) -0.003(2) -0.003(2)
C2 0.039(3) 0.029(3) 0.023(3) -0.001(2) 0.002(2) 0.003(2)
C3 0.032(3) 0.022(2) 0.038(3) 0.003(2) -0.004(2) 0.001(2)
C4 0.037(3) 0.024(2) 0.021(2) -0.004(2) 0.002(2) -0.005(2)
C5 0.034(3) 0.027(3) 0.029(3) 0.001(2) 0.001(2) -0.004(2)
C6 0.030(3) 0.024(2) 0.031(3) -0.003(2) 0.006(2) -0.006(2)
C7 0.034(3) 0.026(3) 0.022(2) 0.003(2) 0.003(2) 0.001(2)
C8 0.038(3) 0.027(3) 0.026(3) -0.003(2) 0.007(2) 0.000(2)
C9 0.038(3) 0.025(3) 0.037(3) 0.001(2) -0.002(3) -0.003(2)
C10 0.043(3) 0.019(2) 0.030(3) -0.003(2) -0.005(2) 0.000(2)
C11 0.038(3) 0.024(3) 0.038(3) 0.005(2) 0.001(2) -0.001(2)
C12 0.058(4) 0.026(3) 0.039(3) 0.006(3) 0.002(3) 0.004(3)
C13 0.044(4) 0.040(3) 0.030(3) 0.007(3) 0.003(3) 0.000(3)
C14 0.038(3) 0.029(3) 0.036(3) 0.001(2) 0.006(3) 0.000(2)
C15 0.050(4) 0.038(3) 0.019(2) 0.004(2) 0.001(2) 0.000(3)
C16 0.040(3) 0.032(3) 0.036(3) -0.002(3) -0.001(2) 0.004(3)
C17 0.040(3) 0.028(3) 0.037(3) 0.000(3) -0.001(3) 0.002(2)
C18 0.038(3) 0.026(3) 0.033(3) 0.002(2) -0.002(2) 0.000(2)
C19 0.032(3) 0.026(3) 0.043(3) 0.006(3) 0.007(2) 0.001(2)
C20 0.045(4) 0.029(3) 0.036(3) -0.002(3) 0.007(3) -0.003(3)
C21 0.042(3) 0.028(3) 0.032(3) -0.001(2) 0.005(3) 0.003(3)
C22 0.057(4) 0.028(3) 0.034(3) 0.000(2) 0.008(3) -0.004(3)
C23 0.060(4) 0.025(3) 0.038(3) -0.008(3) 0.007(3) 0.005(3)
O5 0.042(2) 0.043(2) 0.048(2) -0.008(2) 0.001(2) 0.006(2)
O6 0.038(2) 0.039(2) 0.041(2) -0.0023(18) -0.0065(19) 0.0010(19)
O7 0.069(3) 0.041(3) 0.084(3) 0.011(3) -0.033(3) -0.009(3)
O8 0.057(3) 0.037(2) 0.059(3) 0.011(2) -0.011(2) -0.004(2)
O9 0.035(2) 0.039(2) 0.050(3) -0.007(2) 0.0030(18) -0.0018(19)
N3 0.036(3) 0.029(2) 0.045(3) -0.007(2) 0.005(2) -0.003(2)
C24 0.039(3) 0.027(3) 0.032(3) 0.004(2) 0.005(3) 0.000(2)
C25 0.033(3) 0.030(3) 0.039(3) -0.001(3) -0.001(2) 0.001(2)
C26 0.051(4) 0.039(3) 0.026(3) -0.001(3) -0.007(3) 0.005(3)
C27 0.039(3) 0.036(3) 0.042(3) 0.007(3) -0.010(3) -0.003(3)
C28 0.037(3) 0.028(3) 0.034(3) -0.002(2) 0.001(2) 0.007(3)
C29 0.038(3) 0.020(2) 0.033(3) 0.005(2) 0.005(2) 0.001(2)
C30 0.042(3) 0.025(3) 0.034(3) 0.003(2) 0.002(2) 0.000(2)
C31 0.045(4) 0.038(3) 0.041(3) 0.003(3) 0.010(3) 0.006(3)
C32 0.051(4) 0.036(3) 0.042(3) 0.013(3) 0.009(3) 0.012(3)
C33 0.032(3) 0.037(3) 0.050(4) 0.011(3) -0.002(3) -0.003(3)
C34 0.036(3) 0.031(3) 0.043(3) -0.001(3) 0.000(3) 0.002(3)
O1W 0.067(3) 0.059(3) 0.041(3) -0.010(2) -0.003(2) 0.011(3)
O2W 0.037(2) 0.040(2) 0.081(3) 0.008(2) -0.004(2) -0.004(2)
O3W 0.048(3) 0.031(2) 0.053(3) -0.005(2) 0.001(2) 0.004(2)
O4W 0.053(3) 0.052(3) 0.057(3) -0.002(2) 0.000(2) -0.009(2)

loop_
_atom_type_symbol
_atom_type_description
_atom_type_scat_dispersion_real
_atom_type_scat_dispersion_imag
_atom_type_scat_source
C C 0.0033 0.0000 'International Tables Vol C Tables 4.2.6.8 and 6.1.1.4'
H H 0.0000 0.0000 'International Tables Vol C Tables 4.2.6.8 and 6.1.1.4'
N N 0.0061 0.0000 'International Tables Vol C Tables 4.2.6.8 and 6.1.1.4'
O O 0.0106 0.0000 'International Tables Vol C Tables 4.2.6.8 and 6.1.1.4'

loop_
_geom_angle_atom_site_label_1
_geom_angle_atom_site_label_2
_geom_angle_atom_site_label_3
_geom_angle
_geom_angle_site_symmetry_1
_geom_angle_site_symmetry_3
_geom_angle_publ_flag
C11 O1 C12 114.7(4) . . ?
C2 O2 C22 117.1(4) . . ?
C3 O3 C23 116.2(4) . . ?
C9 N1 C6 123.7(4) . . ?
C9 N1 C8 119.3(4) . . ?
C6 N1 C8 109.4(4) . . ?
C15 N2 C16 113.7(4) . . ?
C15 N2 C21 114.5(4) . . ?
C16 N2 C21 107.9(4) . . ?
C15 N2 H2 106.8 . . ?
C16 N2 H2 106.8 . . ?
C21 N2 H2 106.8 . . ?
C2 C1 C6 117.2(5) . . ?
C2 C1 H1 121.4 . . ?
C6 C1 H1 121.4 . . ?
O2 C2 C1 123.9(5) . . ?
O2 C2 C3 115.2(4) . . ?
C1 C2 C3 120.9(5) . . ?
O3 C3 C4 124.8(5) . . ?
O3 C3 C2 115.4(4) . . ?
C4 C3 C2 119.8(5) . . ?
C3 C4 C5 119.8(5) . . ?
C3 C4 H4 120.1 . . ?
C5 C4 H4 120.1 . . ?
C6 C5 C4 119.6(5) . . ?
C6 C5 C7 111.1(5) . . ?
C4 C5 C7 129.3(5) . . ?
C5 C6 C1 122.6(5) . . ?
C5 C6 N1 109.6(4) . . ?
C1 C6 N1 127.7(4) . . ?
C5 C7 C17 113.9(5) . . ?
C5 C7 C21 115.5(4) . . ?
C17 C7 C21 102.9(4) . . ?
C5 C7 C8 101.9(4) . . ?
C17 C7 C8 109.8(4) . . ?
C21 C7 C8 113.2(4) . . ?
N1 C8 C18 106.9(4) . . ?
N1 C8 C7 103.7(4) . . ?
C18 C8 C7 116.0(4) . . ?
N1 C8 H8 110.0 . . ?
C18 C8 H8 110.0 . . ?
C7 C8 H8 110.0 . . ?
O4 C9 N1 123.3(5) . . ?
O4 C9 C10 122.3(5) . . ?
N1 C9 C10 114.3(5) . . ?
C9 C10 C11 117.6(4) . . ?
C9 C10 H10A 107.9 . . ?
C11 C10 H10A 107.9 . . ?
C9 C10 H10B 107.9 . . ?
C11 C10 H10B 107.9 . . ?
H10A C10 H10B 107.2 . . ?
O1 C11 C18 115.7(4) . . ?
O1 C11 C10 103.4(4) . . ?
C18 C11 C10 110.2(4) . . ?
O1 C11 H11 109.1 . . ?
C18 C11 H11 109.1 . . ?
C10 C11 H11 109.1 . . ?
O1 C12 C13 111.6(5) . . ?
O1 C12 H12A 109.3 . . ?
C13 C12 H12A 109.3 . . ?
O1 C12 H12B 109.3 . . ?
C13 C12 H12B 109.3 . . ?
H12A C12 H12B 108.0 . . ?
C14 C13 C12 121.5(5) . . ?
C14 C13 H13 119.2 . . ?
C12 C13 H13 119.2 . . ?
C13 C14 C15 120.6(5) . . ?
C13 C14 C19 122.3(5) . . ?
C15 C14 C19 117.1(5) . . ?
N2 C15 C14 108.8(4) . . ?
N2 C15 H15A 109.9 . . ?
C14 C15 H15A 109.9 . . ?
N2 C15 H15B 109.9 . . ?
C14 C15 H15B 109.9 . . ?
H15A C15 H15B 108.3 . . ?
N2 C16 C17 104.4(4) . . ?
N2 C16 H16A 110.9 . . ?
C17 C16 H16A 110.9 . . ?
N2 C16 H16B 110.9 . . ?
C17 C16 H16B 110.9 . . ?
H16A C16 H16B 108.9 . . ?
C16 C17 C7 102.3(5) . . ?
C16 C17 H17A 111.3 . . ?
C7 C17 H17A 111.3 . . ?
C16 C17 H17B 111.3 . . ?
C7 C17 H17B 111.3 . . ?
H17A C17 H17B 109.2 . . ?
C19 C18 C8 113.4(5) . . ?
C19 C18 C11 117.5(4) . . ?
C8 C18 C11 107.2(5) . . ?
C19 C18 H18 106.0 . . ?
C8 C18 H18 106.0 . . ?
C11 C18 H18 106.0 . . ?
C18 C19 C14 114.2(5) . . ?
C18 C19 C20 106.7(4) . . ?
C14 C19 C20 108.2(5) . . ?
C18 C19 H19 109.2 . . ?
C14 C19 H19 109.2 . . ?
C20 C19 H19 109.2 . . ?
C21 C20 C19 109.1(5) . . ?
C21 C20 H20A 109.9 . . ?
C19 C20 H20A 109.9 . . ?
C21 C20 H20B 109.9 . . ?
C19 C20 H20B 109.9 . . ?
H20A C20 H20B 108.3 . . ?
C20 C21 C7 116.4(5) . . ?
C20 C21 N2 110.7(4) . . ?
C7 C21 N2 103.3(4) . . ?
C20 C21 H21 108.7 . . ?
C7 C21 H21 108.7 . . ?
N2 C21 H21 108.7 . . ?
O2 C22 H22A 109.5 . . ?
O2 C22 H22B 109.5 . . ?
H22A C22 H22B 109.5 . . ?
O2 C22 H22C 109.5 . . ?
H22A C22 H22C 109.5 . . ?
H22B C22 H22C 109.5 . . ?
O3 C23 H23A 109.5 . . ?
O3 C23 H23B 109.5 . . ?
H23A C23 H23B 109.5 . . ?
O3 C23 H23C 109.5 . . ?
H23A C23 H23C 109.5 . . ?
H23B C23 H23C 109.5 . . ?
C27 O8 H87 111.2 . . ?
C28 N3 C25 121.5(5) . . ?
C28 N3 H37 119.3 . . ?
C25 N3 H37 119.3 . . ?
O6 C24 O5 125.4(5) . . ?
O6 C24 C25 120.9(5) . . ?
O5 C24 C25 113.7(5) . . ?
N3 C25 C26 111.4(5) . . ?
N3 C25 C24 111.0(5) . . ?
C26 C25 C24 113.0(5) . . ?
N3 C25 H25 107.0 . . ?
C26 C25 H25 107.0 . . ?
C24 C25 H25 107.0 . . ?
C27 C26 C25 114.3(5) . . ?
C27 C26 H26A 108.7 . . ?
C25 C26 H26A 108.7 . . ?
C27 C26 H26B 108.7 . . ?
C25 C26 H26B 108.7 . . ?
H26A C26 H26B 107.6 . . ?
O7 C27 O8 121.1(6) . . ?
O7 C27 C26 124.6(5) . . ?
O8 C27 C26 114.2(5) . . ?
O9 C28 N3 121.1(5) . . ?
O9 C28 C29 122.0(5) . . ?
N3 C28 C29 116.9(5) . . ?
C30 C29 C34 118.4(5) . . ?
C30 C29 C28 118.2(5) . . ?
C34 C29 C28 123.3(5) . . ?
C31 C30 C29 121.4(6) . . ?
C31 C30 H30 119.3 . . ?
C29 C30 H30 119.3 . . ?
C32 C31 C30 119.4(6) . . ?
C32 C31 H31 120.3 . . ?
C30 C31 H31 120.3 . . ?
C31 C32 C33 120.6(6) . . ?
C31 C32 H32 119.7 . . ?
C33 C32 H32 119.7 . . ?
C32 C33 C34 119.4(6) . . ?
C32 C33 H33 120.3 . . ?
C34 C33 H33 120.3 . . ?
C29 C34 C33 120.7(6) . . ?
C29 C34 H34 119.7 . . ?
C33 C34 H34 119.7 . . ?
H11W O1W H12W 108.5 . . ?
H21W O2W H22W 108.7 . . ?
H31W O3W H32W 108.5 . . ?
H41W O4W H42W 108.4 . . ?

loop_
_geom_bond_atom_site_label_1
_geom_bond_atom_site_label_2
_geom_bond_distance
_geom_bond_site_symmetry_2
_geom_bond_publ_flag
O1 C11 1.426(6) . ?
O1 C12 1.429(7) . ?
O2 C2 1.369(6) . ?
O2 C22 1.429(6) . ?
O3 C3 1.370(6) . ?
O3 C23 1.440(6) . ?
O4 C9 1.216(6) . ?
N1 C9 1.373(7) . ?
N1 C6 1.424(6) . ?
N1 C8 1.492(6) . ?
N2 C15 1.492(7) . ?
N2 C16 1.508(8) . ?
N2 C21 1.551(7) . ?
N2 H2 0.9300 . ?
C1 C2 1.389(7) . ?
C1 C6 1.398(7) . ?
C1 H1 0.9500 . ?
C2 C3 1.414(7) . ?
C3 C4 1.382(7) . ?
C4 C5 1.390(7) . ?
C4 H4 0.9500 . ?
C5 C6 1.375(7) . ?
C5 C7 1.509(7) . ?
C7 C17 1.538(8) . ?
C7 C21 1.538(7) . ?
C7 C8 1.565(7) . ?
C8 C18 1.529(8) . ?
C8 H8 1.0000 . ?
C9 C10 1.522(7) . ?
C10 C11 1.556(8) . ?
C10 H10A 0.9900 . ?
C10 H10B 0.9900 . ?
C11 C18 1.541(7) . ?
C11 H11 1.0000 . ?
C12 C13 1.499(8) . ?
C12 H12A 0.9900 . ?
C12 H12B 0.9900 . ?
C13 C14 1.337(7) . ?
C13 H13 0.9500 . ?
C14 C15 1.508(8) . ?
C14 C19 1.532(8) . ?
C15 H15A 0.9900 . ?
C15 H15B 0.9900 . ?
C16 C17 1.523(8) . ?
C16 H16A 0.9900 . ?
C16 H16B 0.9900 . ?
C17 H17A 0.9900 . ?
C17 H17B 0.9900 . ?
C18 C19 1.517(8) . ?
C18 H18 1.0000 . ?
C19 C20 1.537(8) . ?
C19 H19 1.0000 . ?
C20 C21 1.494(8) . ?
C20 H20A 0.9900 . ?
C20 H20B 0.9900 . ?
C21 H21 1.0000 . ?
C22 H22A 0.9800 . ?
C22 H22B 0.9800 . ?
C22 H22C 0.9800 . ?
C23 H23A 0.9800 . ?
C23 H23B 0.9800 . ?
C23 H23C 0.9800 . ?
O5 C24 1.247(7) . ?
O6 C24 1.224(7) . ?
O7 C27 1.233(7) . ?
O8 C27 1.296(7) . ?
O8 H87 0.9099 . ?
O9 C28 1.244(7) . ?
N3 C28 1.347(7) . ?
N3 C25 1.462(7) . ?
N3 H37 0.8800 . ?
C24 C25 1.541(8) . ?
C25 C26 1.537(8) . ?
C25 H25 1.0000 . ?
C26 C27 1.509(8) . ?
C26 H26A 0.9900 . ?
C26 H26B 0.9900 . ?
C28 C29 1.487(8) . ?
C29 C30 1.390(8) . ?
C29 C34 1.389(8) . ?
C30 C31 1.389(8) . ?
C30 H30 0.9500 . ?
C31 C32 1.377(9) . ?
C31 H31 0.9500 . ?
C32 C33 1.386(9) . ?
C32 H32 0.9500 . ?
C33 C34 1.401(8) . ?
C33 H33 0.9500 . ?
C34 H34 0.9500 . ?
O1W H11W 0.8653 . ?
O1W H12W 0.8725 . ?
O2W H21W 0.8711 . ?
O2W H22W 0.8669 . ?
O3W H31W 0.8548 . ?
O3W H32W 0.8607 . ?
O4W H41W 0.8745 . ?
O4W H42W 0.8742 . ?

loop_
_geom_hbond_atom_site_label_D
_geom_hbond_atom_site_label_H
_geom_hbond_atom_site_label_A
_geom_hbond_distance_DH
_geom_hbond_distance_HA
_geom_hbond_distance_DA
_geom_hbond_angle_DHA
_geom_hbond_site_symmetry_A
N2 H2 O5 0.93 1.71 2.592(6) 157.8 .
N2 H2 O6 0.93 2.55 3.294(6) 137.7 .
O8 H87 O2W 0.91 1.69 2.588(6) 168.5 4_466
N3 H37 O4W 0.88 2.11 2.948(7) 159.2 .
O1W H11W O3W 0.87 1.96 2.817(6) 173.1 .
O1W H12W O4 0.87 2.02 2.859(6) 160.1 3_746
O2W H21W O5 0.87 1.78 2.627(6) 163.2 1_655
O2W H22W O3W 0.87 1.84 2.667(6) 159.7 .
O3W H31W O6 0.85 1.82 2.637(6) 159.2 .
O3W H32W O9 0.86 1.85 2.705(6) 175.5 4_556
O4W H41W O7 0.87 1.96 2.803(7) 161.1 .
O4W H42W O2W 0.87 1.96 2.826(7) 169.6 .

loop_
_geom_torsion_atom_site_label_1
_geom_torsion_atom_site_label_2
_geom_torsion_atom_site_label_3
_geom_torsion_atom_site_label_4
_geom_torsion
_geom_torsion_site_symmetry_1
_geom_torsion_site_symmetry_2
_geom_torsion_site_symmetry_3
_geom_torsion_site_symmetry_4
_geom_torsion_publ_flag
C22 O2 C2 C1 1.5(8) . . . . ?
C22 O2 C2 C3 -179.1(5) . . . . ?
C6 C1 C2 O2 -179.6(5) . . . . ?
C6 C1 C2 C3 1.0(8) . . . . ?
C23 O3 C3 C4 0.4(8) . . . . ?
C23 O3 C3 C2 -178.8(5) . . . . ?
O2 C2 C3 O3 -3.4(7) . . . . ?
C1 C2 C3 O3 175.9(5) . . . . ?
O2 C2 C3 C4 177.3(5) . . . . ?
C1 C2 C3 C4 -3.3(8) . . . . ?
O3 C3 C4 C5 -176.4(5) . . . . ?
C2 C3 C4 C5 2.8(8) . . . . ?
C3 C4 C5 C6 -0.1(8) . . . . ?
C3 C4 C5 C7 -176.1(5) . . . . ?
C4 C5 C6 C1 -2.3(9) . . . . ?
C7 C5 C6 C1 174.4(5) . . . . ?
C4 C5 C6 N1 175.1(5) . . . . ?
C7 C5 C6 N1 -8.2(6) . . . . ?
C2 C1 C6 C5 1.8(8) . . . . ?
C2 C1 C6 N1 -175.1(5) . . . . ?
C9 N1 C6 C5 -155.1(5) . . . . ?
C8 N1 C6 C5 -6.1(6) . . . . ?
C9 N1 C6 C1 22.1(9) . . . . ?
C8 N1 C6 C1 171.1(5) . . . . ?
C6 C5 C7 C17 -100.1(6) . . . . ?
C4 C5 C7 C17 76.2(7) . . . . ?
C6 C5 C7 C21 141.2(5) . . . . ?
C4 C5 C7 C21 -42.5(8) . . . . ?
C6 C5 C7 C8 18.0(6) . . . . ?
C4 C5 C7 C8 -165.6(6) . . . . ?
C9 N1 C8 C18 44.4(6) . . . . ?
C6 N1 C8 C18 -106.2(5) . . . . ?
C9 N1 C8 C7 167.5(5) . . . . ?
C6 N1 C8 C7 16.9(6) . . . . ?
C5 C7 C8 N1 -20.2(5) . . . . ?
C17 C7 C8 N1 100.8(5) . . . . ?
C21 C7 C8 N1 -144.9(4) . . . . ?
C5 C7 C8 C18 96.6(5) . . . . ?
C17 C7 C8 C18 -142.3(5) . . . . ?
C21 C7 C8 C18 -28.0(6) . . . . ?
C6 N1 C9 O4 -24.7(9) . . . . ?
C8 N1 C9 O4 -170.8(5) . . . . ?
C6 N1 C9 C10 156.3(5) . . . . ?
C8 N1 C9 C10 10.2(7) . . . . ?
O4 C9 C10 C11 141.3(6) . . . . ?
N1 C9 C10 C11 -39.7(7) . . . . ?
C12 O1 C11 C18 -66.5(6) . . . . ?
C12 O1 C11 C10 172.9(4) . . . . ?
C9 C10 C11 O1 134.8(5) . . . . ?
C9 C10 C11 C18 10.6(7) . . . . ?
C11 O1 C12 C13 88.4(6) . . . . ?
O1 C12 C13 C14 -64.0(8) . . . . ?
C12 C13 C14 C15 175.3(5) . . . . ?
C12 C13 C14 C19 -5.0(9) . . . . ?
C16 N2 C15 C14 78.0(6) . . . . ?
C21 N2 C15 C14 -46.7(6) . . . . ?
C13 C14 C15 N2 -129.0(6) . . . . ?
C19 C14 C15 N2 51.2(6) . . . . ?
C15 N2 C16 C17 -145.5(5) . . . . ?
C21 N2 C16 C17 -17.4(6) . . . . ?
N2 C16 C17 C7 37.8(5) . . . . ?
C5 C7 C17 C16 -169.9(4) . . . . ?
C21 C7 C17 C16 -44.1(5) . . . . ?
C8 C7 C17 C16 76.6(5) . . . . ?
N1 C8 C18 C19 157.4(4) . . . . ?
C7 C8 C18 C19 42.4(6) . . . . ?
N1 C8 C18 C11 -71.2(5) . . . . ?
C7 C8 C18 C11 173.7(4) . . . . ?
O1 C11 C18 C19 54.7(7) . . . . ?
C10 C11 C18 C19 171.6(5) . . . . ?
O1 C11 C18 C8 -74.3(6) . . . . ?
C10 C11 C18 C8 42.5(6) . . . . ?
C8 C18 C19 C14 59.0(6) . . . . ?
C11 C18 C19 C14 -67.0(7) . . . . ?
C8 C18 C19 C20 -60.5(6) . . . . ?
C11 C18 C19 C20 173.4(5) . . . . ?
C13 C14 C19 C18 61.7(7) . . . . ?
C15 C14 C19 C18 -118.6(5) . . . . ?
C13 C14 C19 C20 -179.6(6) . . . . ?
C15 C14 C19 C20 0.1(7) . . . . ?
C18 C19 C20 C21 66.6(6) . . . . ?
C14 C19 C20 C21 -56.7(6) . . . . ?
C19 C20 C21 C7 -56.2(6) . . . . ?
C19 C20 C21 N2 61.3(6) . . . . ?
C5 C7 C21 C20 -81.0(6) . . . . ?
C17 C7 C21 C20 154.4(5) . . . . ?
C8 C7 C21 C20 36.0(7) . . . . ?
C5 C7 C21 N2 157.6(4) . . . . ?
C17 C7 C21 N2 32.9(5) . . . . ?
C8 C7 C21 N2 -85.5(5) . . . . ?
C15 N2 C21 C20 -7.4(6) . . . . ?
C16 N2 C21 C20 -135.1(5) . . . . ?
C15 N2 C21 C7 117.8(5) . . . . ?
C16 N2 C21 C7 -9.8(5) . . . . ?
C28 N3 C25 C26 -90.1(6) . . . . ?
C28 N3 C25 C24 143.0(5) . . . . ?
O6 C24 C25 N3 3.4(7) . . . . ?
O5 C24 C25 N3 -177.9(5) . . . . ?
O6 C24 C25 C26 -122.6(6) . . . . ?
O5 C24 C25 C26 56.0(7) . . . . ?
N3 C25 C26 C27 -69.9(6) . . . . ?
C24 C25 C26 C27 55.9(7) . . . . ?
C25 C26 C27 O7 -13.2(9) . . . . ?
C25 C26 C27 O8 171.0(5) . . . . ?
C25 N3 C28 O9 3.7(9) . . . . ?
C25 N3 C28 C29 -176.0(5) . . . . ?
O9 C28 C29 C30 25.7(8) . . . . ?
N3 C28 C29 C30 -154.6(5) . . . . ?
O9 C28 C29 C34 -156.0(6) . . . . ?
N3 C28 C29 C34 23.8(8) . . . . ?
C34 C29 C30 C31 -0.7(8) . . . . ?
C28 C29 C30 C31 177.8(5) . . . . ?
C29 C30 C31 C32 0.0(8) . . . . ?
C30 C31 C32 C33 1.7(9) . . . . ?
C31 C32 C33 C34 -2.5(9) . . . . ?
C30 C29 C34 C33 -0.2(8) . . . . ?
C28 C29 C34 C33 -178.5(5) . . . . ?
C32 C33 C34 C29 1.7(9) . . . . ?

loop_
_cod_related_entry_id
_cod_related_entry_database
_cod_related_entry_code
1 ChemSpider 21197893
